data_2020591
loop_
_publ_author_name
'Nguyen Thi Thanh, Chi'
'Pham Van, Thong'
'Le Thi Hong, Hai'
'Van Meervelt, Luc'

_publ_section_title
;
 Crystallization experiments with the dinuclear chelate ring complex
 di-\m-chlorido-bis[(\h^2^-2-allyl-4-methoxy-5-{[(propan-2-yloxy)carbonyl]methoxy}phenyl-\k<i>C</i>^1^)platinum(II)]
;
_journal_issue 10
_journal_name_full 'Acta Crystallographica Section C'
_journal_page_first 758
_journal_page_last 764
_journal_paper_doi 10.1107/S2053229616015151
_journal_volume 72
_journal_year 2016
_chemical_formula_iupac '[Pt (C15 H19 Cl O4) Cl (C2 H3 N)], H2 O'
_chemical_formula_moiety 'C17 H22 Cl N O4 Pt, H2 O'
_chemical_formula_sum 'C17 H24 Cl N O5 Pt'
_chemical_formula_weight 552.91
_chemical_name_systematic
;
(Acetonitrile-\k<i>N</i>)(\h^2^-2-allyl-4-methoxy-5-{[(propan-2-yloxy)\
carbonyl]methoxy}phenyl-\k<i>C</i>^1^)chloridoplatinum(II) monohydrate
;
_space_group_crystal_system triclinic
_space_group_IT_number 2
_space_group_name_Hall '-P 1'
_space_group_name_H-M_alt 'P -1'
_symmetry_space_group_name_Hall '-P 1'
_symmetry_space_group_name_H-M 'P -1'
_atom_sites_solution_hydrogens mixed
_atom_sites_solution_primary direct
_audit_creation_method
;
Olex2 1.2
(compiled 2016.02.19 svn.r3266 for OlexSys, GUI svn.r5155)
;
_cell_angle_alpha 76.670(4)
_cell_angle_beta 89.496(3)
_cell_angle_gamma 82.641(4)
_cell_formula_units_Z 2
_cell_length_a 8.3747(4)
_cell_length_b 10.5732(5)
_cell_length_c 11.0883(4)
_cell_measurement_reflns_used 7067
_cell_measurement_temperature 100.01(10)
_cell_measurement_theta_max 29.1830
_cell_measurement_theta_min 2.9460
_cell_volume 947.30(7)
_computing_cell_refinement
;
CrysAlis PRO (Rigaku Oxford Diffraction, 2015)
;
_computing_data_collection
;
CrysAlis PRO (Rigaku Oxford Diffraction, 2015)
;
_computing_data_reduction
;
CrysAlis PRO (Rigaku Oxford Diffraction, 2015)
;
_computing_molecular_graphics
;
OLEX2 (Dolomanov <i>et al.</i>,  2009)
;
_computing_publication_material
;
OLEX2 (Dolomanov <i>et al.</i>,  2009)
;
_computing_structure_refinement
;
SHELXL2015 (Sheldrick, 2015)
;
_computing_structure_solution
;
SHELXS97 (Sheldrick, 2008)
;
_diffrn_ambient_temperature 100.01(10)
_diffrn_detector_area_resol_mean 15.9631
_diffrn_measured_fraction_theta_full 0.998
_diffrn_measured_fraction_theta_max 0.998
_diffrn_measurement_device_type 'Agilent SuperNova (single source at offset, Eos detector) diffractometer'
_diffrn_measurement_method '\w scans'
_diffrn_radiation_monochromator mirror
_diffrn_radiation_type MoK\a
_diffrn_radiation_wavelength 0.71073
_diffrn_reflns_av_R_equivalents 0.0291
_diffrn_reflns_limit_h_max 10
_diffrn_reflns_limit_h_min -10
_diffrn_reflns_limit_k_max 12
_diffrn_reflns_limit_k_min -13
_diffrn_reflns_limit_l_max 13
_diffrn_reflns_limit_l_min -13
_diffrn_reflns_number 12209
_diffrn_reflns_theta_full 25.000
_diffrn_reflns_theta_max 26.371
_diffrn_reflns_theta_min 2.956
_exptl_absorpt_coefficient_mu 7.573
_exptl_absorpt_correction_T_max 1.00000
_exptl_absorpt_correction_T_min 0.53269
_exptl_absorpt_correction_type multi-scan
_exptl_absorpt_process_details
;
(CrysAlis PRO; Rigaku Oxford Diffraction, 2015)
;
_exptl_crystal_colour yellow
_exptl_crystal_density_diffrn 1.938
_exptl_crystal_description block
_exptl_crystal_F_000 536
_exptl_crystal_size_max 0.45
_exptl_crystal_size_mid 0.25
_exptl_crystal_size_min 0.2
_refine_diff_density_max 0.918
_refine_diff_density_min -1.497
_refine_ls_extinction_method none
_refine_ls_goodness_of_fit_ref 1.089
_refine_ls_hydrogen_treatment mixed
_refine_ls_matrix_type full
_refine_ls_number_parameters 245
_refine_ls_number_reflns 3871
_refine_ls_number_restraints 2
_refine_ls_restrained_S_all 1.091
_refine_ls_R_factor_all 0.0242
_refine_ls_R_factor_gt 0.0213
_refine_ls_shift/su_max 0.002
_refine_ls_shift/su_mean 0.000
_refine_ls_structure_factor_coef Fsqd
_refine_ls_weighting_details 'w=1/[\s^2^(Fo^2^)+(0.0250P)^2^+0.1035P] where P=(Fo^2^+2Fc^2^)/3'
_refine_ls_weighting_scheme calc
_refine_ls_wR_factor_gt 0.0491
_refine_ls_wR_factor_ref 0.0506
_reflns_number_gt 3646
_reflns_number_total 3871
_reflns_threshold_expression 'I > 2\s(I)'
_cod_data_source_file sk3638sup1.cif
_cod_data_source_block II
_cod_database_code 2020591
_shelx_space_group_comment
;
The symmetry employed for this shelxl refinement is uniquely defined
by the following loop, which should always be used as a source of
symmetry information in preference to the above space-group names.
They are only intended as comments.
;

loop_
_space_group_symop_operation_xyz
'x, y, z'
'-x, -y, -z'

loop_
_atom_site_type_symbol
_atom_site_label
_atom_site_fract_x
_atom_site_fract_y
_atom_site_fract_z
_atom_site_U_iso_or_equiv
_atom_site_adp_type
_atom_site_calc_flag
_atom_site_occupancy
Pt Pt1 0.43075(2) 0.81119(2) 0.99883(2) 0.01389(5) Uani d 1
Cl Cl1 0.70613(11) 0.77252(9) 0.96959(8) 0.0229(2) Uani d 1
O O1 0.4806(3) 0.5871(2) 0.5975(2) 0.0149(5) Uani d 1
N N1 0.4768(4) 0.8473(3) 1.1735(3) 0.0191(7) Uani d 1
C C1 0.3746(4) 0.7822(3) 0.8337(3) 0.0122(7) Uani d 1
O O2 0.7820(3) 0.6636(2) 0.6011(2) 0.0189(5) Uani d 1
C C2 0.4613(4) 0.6899(3) 0.7754(3) 0.0124(7) Uani d 1
H H2 0.5557 0.6372 0.8143 0.015 Uiso calc 1
O O3 0.8844(3) 0.4599(2) 0.7031(2) 0.0160(5) Uani d 1
C C3 0.4088(4) 0.6766(3) 0.6620(3) 0.0117(7) Uani d 1
O O4 0.2306(3) 0.7327(2) 0.4903(2) 0.0143(5) Uani d 1
C C4 0.2702(4) 0.7548(3) 0.6027(3) 0.0125(7) Uani d 1
C C5 0.1845(4) 0.8440(3) 0.6605(3) 0.0134(7) Uani d 1
H H5 0.0904 0.8967 0.6213 0.016 Uiso calc 1
C C6 0.2357(4) 0.8572(3) 0.7763(3) 0.0124(7) Uani d 1
C C7 0.1452(4) 0.9519(3) 0.8431(3) 0.0159(7) Uani d 1
H H7A 0.0279 0.9517 0.8331 0.019 Uiso calc 1
H H7B 0.1704 1.0417 0.8070 0.019 Uiso calc 1
C C8 0.1920(4) 0.9132(4) 0.9793(3) 0.0178(8) Uani d 1
H H8 0.191(5) 0.985(4) 1.023(3) 0.021 Uiso d 1
C C9 0.1896(5) 0.7859(4) 1.0479(3) 0.0207(8) Uani d 1
H H9A 0.195(5) 0.762(4) 1.138(4) 0.025 Uiso d 1
H H9B 0.158(5) 0.723(4) 1.008(4) 0.025 Uiso d 1
C C10 0.6095(4) 0.4941(3) 0.6561(3) 0.0131(7) Uani d 1
H H10A 0.6225 0.4193 0.6155 0.016 Uiso calc 1
H H10B 0.5835 0.4603 0.7439 0.016 Uiso calc 1
C C11 0.7654(4) 0.5513(3) 0.6503(3) 0.0144(7) Uani d 1
C C12 1.0447(4) 0.5012(4) 0.7124(3) 0.0159(7) Uani d 1
H H12 1.0585 0.5761 0.6411 0.019 Uiso calc 1
C C13 1.0550(4) 0.5442(4) 0.8322(3) 0.0207(8) Uani d 1
H H13A 0.9675 0.6147 0.8341 0.031 Uiso calc 1
H H13B 1.1588 0.5761 0.8382 0.031 Uiso calc 1
H H13C 1.0454 0.4698 0.9021 0.031 Uiso calc 1
C C14 1.1658(4) 0.3847(4) 0.7047(3) 0.0201(8) Uani d 1
H H14A 1.1500 0.3104 0.7732 0.030 Uiso calc 1
H H14B 1.2750 0.4072 0.7103 0.030 Uiso calc 1
H H14C 1.1510 0.3608 0.6256 0.030 Uiso calc 1
C C15 0.0954(4) 0.8166(3) 0.4241(3) 0.0168(7) Uani d 1
H H15A 0.0766 0.7908 0.3465 0.025 Uiso calc 1
H H15B 0.1179 0.9077 0.4055 0.025 Uiso calc 1
H H15C -0.0006 0.8085 0.4751 0.025 Uiso calc 1
C C16 0.5056(4) 0.8661(3) 1.2673(3) 0.0175(8) Uani d 1
C C17 0.5457(5) 0.8895(4) 1.3880(3) 0.0230(9) Uani d 1
H H17A 0.6319 0.9454 1.3784 0.035 Uiso calc 1
H H17B 0.5818 0.8056 1.4457 0.035 Uiso calc 1
H H17C 0.4502 0.9331 1.4206 0.035 Uiso calc 1
O O5 0.7623(4) 0.9013(3) 0.6829(3) 0.0433(8) Uani d 1
H H5B 0.752(7) 0.870(5) 0.764(2) 0.065 Uiso d 1
H H5A 0.766(7) 0.827(3) 0.657(5) 0.065 Uiso d 1

loop_
_atom_site_aniso_label
_atom_site_aniso_U_11
_atom_site_aniso_U_22
_atom_site_aniso_U_33
_atom_site_aniso_U_12
_atom_site_aniso_U_13
_atom_site_aniso_U_23
Pt1 0.01872(8) 0.01490(9) 0.00909(8) 0.00034(5) 0.00076(5) -0.00629(6)
Cl1 0.0184(4) 0.0297(5) 0.0231(4) 0.0046(4) -0.0044(4) -0.0152(4)
O1 0.0139(12) 0.0200(13) 0.0124(11) 0.0053(10) -0.0025(10) -0.0111(10)
N1 0.0247(17) 0.0201(17) 0.0134(15) 0.0015(13) 0.0018(13) -0.0081(13)
C1 0.0175(17) 0.0111(17) 0.0088(15) -0.0039(13) 0.0027(13) -0.0030(13)
O2 0.0197(13) 0.0179(14) 0.0175(12) -0.0008(10) 0.0032(10) -0.0016(11)
C2 0.0115(16) 0.0149(18) 0.0115(15) 0.0001(13) 0.0007(13) -0.0054(14)
O3 0.0121(12) 0.0166(13) 0.0181(12) -0.0002(10) -0.0004(10) -0.0027(10)
C3 0.0102(16) 0.0142(18) 0.0116(15) 0.0005(13) 0.0044(13) -0.0062(14)
O4 0.0154(12) 0.0174(13) 0.0103(11) 0.0037(10) -0.0031(9) -0.0065(10)
C4 0.0139(17) 0.0160(18) 0.0088(15) -0.0033(13) 0.0012(13) -0.0048(14)
C5 0.0131(17) 0.0135(18) 0.0116(16) 0.0021(13) 0.0010(13) -0.0011(14)
C6 0.0166(17) 0.0114(17) 0.0099(15) -0.0012(13) 0.0043(13) -0.0040(13)
C7 0.0182(18) 0.0157(19) 0.0152(17) -0.0005(14) 0.0040(14) -0.0073(15)
C8 0.0194(19) 0.020(2) 0.0155(17) 0.0006(15) 0.0040(14) -0.0088(15)
C9 0.023(2) 0.029(2) 0.0124(17) -0.0057(16) 0.0046(15) -0.0082(16)
C10 0.0134(17) 0.0135(18) 0.0131(16) 0.0035(14) -0.0014(14) -0.0072(14)
C11 0.0163(18) 0.019(2) 0.0088(15) 0.0029(14) 0.0009(13) -0.0084(14)
C12 0.0132(17) 0.020(2) 0.0152(17) -0.0050(14) 0.0018(14) -0.0041(15)
C13 0.0185(19) 0.025(2) 0.0207(18) -0.0038(15) 0.0038(15) -0.0102(16)
C14 0.0128(18) 0.028(2) 0.0198(18) -0.0003(15) 0.0004(15) -0.0087(16)
C15 0.0168(18) 0.0180(19) 0.0145(17) 0.0013(14) -0.0025(14) -0.0033(15)
C16 0.0195(19) 0.018(2) 0.0156(18) -0.0024(15) 0.0043(14) -0.0061(15)
C17 0.026(2) 0.033(2) 0.0134(17) -0.0102(17) 0.0028(15) -0.0088(17)
O5 0.050(2) 0.0308(19) 0.049(2) -0.0073(16) 0.0093(18) -0.0087(16)

loop_
_atom_type_symbol
_atom_type_description
_atom_type_scat_dispersion_real
_atom_type_scat_dispersion_imag
_atom_type_scat_source
C C 0.0033 0.0016 'International Tables Vol C Tables 4.2.6.8 and 6.1.1.4'
H H 0.0000 0.0000 'International Tables Vol C Tables 4.2.6.8 and 6.1.1.4'
N N 0.0061 0.0033 'International Tables Vol C Tables 4.2.6.8 and 6.1.1.4'
O O 0.0106 0.0060 'International Tables Vol C Tables 4.2.6.8 and 6.1.1.4'
Cl Cl 0.1484 0.1585 'International Tables Vol C Tables 4.2.6.8 and 6.1.1.4'
Pt Pt -1.7033 8.3905 'International Tables Vol C Tables 4.2.6.8 and 6.1.1.4'

loop_
_geom_angle_atom_site_label_1
_geom_angle_atom_site_label_2
_geom_angle_atom_site_label_3
_geom_angle
N1 Pt1 Cl1 89.72(9)
N1 Pt1 C8 95.03(12)
N1 Pt1 C9 90.55(13)
C1 Pt1 Cl1 93.36(10)
C1 Pt1 N1 176.75(12)
C1 Pt1 C8 81.72(14)
C1 Pt1 C9 86.81(14)
C8 Pt1 Cl1 158.63(10)
C9 Pt1 Cl1 163.01(11)
C9 Pt1 C8 38.06(14)
C3 O1 C10 118.2(2)
C16 N1 Pt1 178.3(3)
C2 C1 Pt1 125.1(2)
C6 C1 Pt1 115.6(2)
C6 C1 C2 119.2(3)
C1 C2 H2 120.1
C3 C2 C1 119.9(3)
C3 C2 H2 120.1
C11 O3 C12 117.6(3)
O1 C3 C4 114.0(3)
C2 C3 O1 125.2(3)
C2 C3 C4 120.8(3)
C4 O4 C15 116.5(3)
O4 C4 C3 115.3(3)
O4 C4 C5 125.4(3)
C5 C4 C3 119.3(3)
C4 C5 H5 119.8
C4 C5 C6 120.4(3)
C6 C5 H5 119.8
C1 C6 C5 120.4(3)
C1 C6 C7 117.4(3)
C5 C6 C7 122.2(3)
C6 C7 H7A 109.7
C6 C7 H7B 109.7
C6 C7 C8 109.8(3)
H7A C7 H7B 108.2
C8 C7 H7A 109.7
C8 C7 H7B 109.7
Pt1 C8 H8 107(2)
C7 C8 Pt1 108.5(2)
C7 C8 H8 117(2)
C9 C8 Pt1 70.5(2)
C9 C8 C7 121.2(3)
C9 C8 H8 119(2)
Pt1 C9 H9A 103(2)
Pt1 C9 H9B 107(2)
C8 C9 Pt1 71.5(2)
C8 C9 H9A 123(2)
C8 C9 H9B 119(2)
H9A C9 H9B 117(3)
O1 C10 H10A 109.2
O1 C10 H10B 109.2
O1 C10 C11 112.2(3)
H10A C10 H10B 107.9
C11 C10 H10A 109.2
C11 C10 H10B 109.2
O2 C11 O3 124.6(3)
O2 C11 C10 124.9(3)
O3 C11 C10 110.4(3)
O3 C12 H12 109.5
O3 C12 C13 108.2(3)
O3 C12 C14 106.2(3)
C13 C12 H12 109.5
C13 C12 C14 113.7(3)
C14 C12 H12 109.5
C12 C13 H13A 109.5
C12 C13 H13B 109.5
C12 C13 H13C 109.5
H13A C13 H13B 109.5
H13A C13 H13C 109.5
H13B C13 H13C 109.5
C12 C14 H14A 109.5
C12 C14 H14B 109.5
C12 C14 H14C 109.5
H14A C14 H14B 109.5
H14A C14 H14C 109.5
H14B C14 H14C 109.5
O4 C15 H15A 109.5
O4 C15 H15B 109.5
O4 C15 H15C 109.5
H15A C15 H15B 109.5
H15A C15 H15C 109.5
H15B C15 H15C 109.5
N1 C16 C17 179.0(4)
C16 C17 H17A 109.5
C16 C17 H17B 109.5
C16 C17 H17C 109.5
H17A C17 H17B 109.5
H17A C17 H17C 109.5
H17B C17 H17C 109.5
H5B O5 H5A 99(5)

loop_
_geom_bond_atom_site_label_1
_geom_bond_atom_site_label_2
_geom_bond_distance
Pt1 Cl1 2.3232(9)
Pt1 N1 2.106(3)
Pt1 C1 1.994(3)
Pt1 C8 2.134(4)
Pt1 C9 2.121(4)
O1 C3 1.388(4)
O1 C10 1.415(4)
N1 C16 1.137(4)
C1 C2 1.414(4)
C1 C6 1.390(5)
O2 C11 1.212(4)
C2 H2 0.9500
C2 C3 1.379(4)
O3 C11 1.331(4)
O3 C12 1.475(4)
C3 C4 1.407(5)
O4 C4 1.370(4)
O4 C15 1.437(4)
C4 C5 1.383(5)
C5 H5 0.9500
C5 C6 1.400(4)
C6 C7 1.504(4)
C7 H7A 0.9900
C7 H7B 0.9900
C7 C8 1.512(5)
C8 H8 0.99(4)
C8 C9 1.388(5)
C9 H9A 0.98(4)
C9 H9B 0.94(4)
C10 H10A 0.9900
C10 H10B 0.9900
C10 C11 1.502(5)
C12 H12 1.0000
C12 C13 1.507(5)
C12 C14 1.510(5)
C13 H13A 0.9800
C13 H13B 0.9800
C13 H13C 0.9800
C14 H14A 0.9800
C14 H14B 0.9800
C14 H14C 0.9800
C15 H15A 0.9800
C15 H15B 0.9800
C15 H15C 0.9800
C16 C17 1.465(5)
C17 H17A 0.9800
C17 H17B 0.9800
C17 H17C 0.9800
O5 H5B 0.893(19)
O5 H5A 0.897(19)

loop_
_geom_hbond_atom_site_label_D
_geom_hbond_atom_site_label_H
_geom_hbond_atom_site_label_A
_geom_hbond_site_symmetry_D
_geom_hbond_site_symmetry_H
_geom_hbond_site_symmetry_A
_geom_hbond_distance_DH
_geom_hbond_distance_HA
_geom_hbond_distance_DA
_geom_hbond_angle_DHA
_geom_hbond_publ_flag
O5 H5A O2 1_555 1_555 1_555 0.89(4) 1.95(4) 2.848(4) 178(6) yes
O5 H5B Cl1 1_555 1_555 1_555 0.89(2) 2.33(3) 3.213(3) 174(6) yes
C8 H8 Cl1 1_555 1_555 2_677 0.99(4) 2.83(4) 3.701(4) 148(3) yes
C10 H10A O1 1_555 1_555 2_666 0.99 2.54 3.245(4) 128 yes
C10 H10A O4 1_555 1_555 2_666 0.99 2.41 3.334(4) 155 yes
C15 H15B O5 1_555 1_555 2_676 0.98 2.37 3.313(5) 160 yes
C17 H17B O2 1_555 1_555 1_556 0.98 2.50 3.387(4) 151 yes
C17 H17C O5 1_555 1_555 2_677 0.98 2.42 3.152(5) 131 yes
C13 H13B <i>Cg</i>1 1_555 1_555 1_655 0.98 2.68 3.481(4) 139 yes

loop_
_geom_torsion_atom_site_label_1
_geom_torsion_atom_site_label_2
_geom_torsion_atom_site_label_3
_geom_torsion_atom_site_label_4
_geom_torsion
Pt1 C1 C2 C3 178.5(2)
Pt1 C1 C6 C5 -179.6(2)
Pt1 C1 C6 C7 0.8(4)
O1 C3 C4 O4 -1.5(4)
O1 C3 C4 C5 177.4(3)
O1 C10 C11 O2 -0.4(4)
O1 C10 C11 O3 -178.2(2)
C1 C2 C3 O1 -178.0(3)
C1 C2 C3 C4 0.6(5)
C1 C6 C7 C8 -19.7(4)
C2 C1 C6 C5 -1.7(5)
C2 C1 C6 C7 178.6(3)
C2 C3 C4 O4 179.8(3)
C2 C3 C4 C5 -1.3(5)
C3 O1 C10 C11 -79.1(4)
C3 C4 C5 C6 0.5(5)
O4 C4 C5 C6 179.3(3)
C4 C5 C6 C1 1.0(5)
C4 C5 C6 C7 -179.3(3)
C5 C6 C7 C8 160.6(3)
C6 C1 C2 C3 0.9(5)
C6 C7 C8 Pt1 27.4(3)
C6 C7 C8 C9 -50.5(5)
C7 C8 C9 Pt1 100.3(3)
C10 O1 C3 C2 5.7(5)
C10 O1 C3 C4 -172.9(3)
C11 O3 C12 C13 88.6(3)
C11 O3 C12 C14 -148.9(3)
C12 O3 C11 O2 5.8(4)
C12 O3 C11 C10 -176.4(3)
C15 O4 C4 C3 -176.3(3)
C15 O4 C4 C5 4.8(5)

_cod_database_fobs_code 2020591
